data_6000242
loop_
_publ_author_name
'Pitschke, W.'
'Koumoto, K.'

_publ_section_title
;
 Powder diffraction data and Rietveld refinement for Y-doped (ZnO)(5)In2O3
;
_journal_name_full 'Powder Diffraction'
_journal_page_first 213
_journal_page_last 218
_journal_paper_doi 10.1017/S0885715600010551
_journal_volume 14
_journal_year 1999
_chemical_formula_sum 'In1.6 O8 Y0.4 Zn5'
_space_group_name_H-M_alt 'R -3 m'
_cell_angle_alpha 90.000
_cell_angle_beta 90.000
_cell_angle_gamma 120.000
_cell_length_a 3.3505
_cell_length_b 3.3505
_cell_length_c 57.8630
_cell_volume 562.54
_cod_database_code 6000242

loop_
_atom_site_label
_atom_site_fract_x
_atom_site_fract_y
_atom_site_fract_z
? ? ? ?
